data_2213266
loop_
_publ_author_name
'Ji-Chun Cui'
'Qian-Xiu Pan'
'Han-Dong Yin'
'Yan-Ling Qiao'

_publ_section_title (<i>E</i>)-4-Hydroxy-<i>N</i>'-[(2-hydroxynaphthalen-1-yl)methylene]benzohydrazide
_journal_coeditor_code CV2232
_journal_issue 5
_journal_name_full 'Acta Crystallographica Section E'
_journal_page_first o2633
_journal_page_last o2633
_journal_paper_doi 10.1107/S1600536807019101
_journal_volume 63
_journal_year 2007
_chemical_formula_iupac 'C18 H14 N2 O3'
_chemical_formula_moiety 'C18 H14 N2 O3'
_chemical_formula_sum 'C18 H14 N2 O3'
_chemical_formula_weight 306.31
_chemical_name_systematic
;
(E)-4-Hydroxy-N'-[(2-hydroxynaphthalen-1-yl)methylene]benzohydrazide
;
_space_group_IT_number 14
_symmetry_cell_setting monoclinic
_symmetry_space_group_name_Hall '-P 2ybc'
_symmetry_space_group_name_H-M 'P 1 21/c 1'
_atom_sites_solution_hydrogens geom
_atom_sites_solution_primary direct
_atom_sites_solution_secondary difmap
_audit_creation_method SHELXL97
_cell_angle_alpha 90.00
_cell_angle_beta 104.936(8)
_cell_angle_gamma 90.00
_cell_formula_units_Z 4
_cell_length_a 14.702(8)
_cell_length_b 9.793(5)
_cell_length_c 10.505(6)
_cell_measurement_reflns_used 1267
_cell_measurement_temperature 293(2)
_cell_measurement_theta_max 25.063
_cell_measurement_theta_min 2.520
_cell_volume 1461.4(14)
_computing_cell_refinement 'SMART (Siemens, 1996)'
_computing_data_collection 'SMART (Siemens, 1996)'
_computing_data_reduction SMART
_computing_molecular_graphics 'SHELXTL (Sheldrick, 1997b)'
_computing_publication_material SHELXTL
_computing_structure_refinement 'SHELXL97 (Sheldrick, 1997a)'
_computing_structure_solution 'SHELXS97 (Sheldrick, 1997a)'
_diffrn_ambient_temperature 293(2)
_diffrn_measured_fraction_theta_full 0.985
_diffrn_measured_fraction_theta_max 0.985
_diffrn_measurement_device_type 'Bruker SMART CCD area-detector'
_diffrn_measurement_method '\f and \w'
_diffrn_radiation_monochromator graphite
_diffrn_radiation_source 'fine-focus sealed tube'
_diffrn_radiation_type MoK\a
_diffrn_radiation_wavelength 0.71073
_diffrn_reflns_av_R_equivalents 0.0591
_diffrn_reflns_av_sigmaI/netI 0.0730
_diffrn_reflns_limit_h_max 17
_diffrn_reflns_limit_h_min -9
_diffrn_reflns_limit_k_max 10
_diffrn_reflns_limit_k_min -11
_diffrn_reflns_limit_l_max 12
_diffrn_reflns_limit_l_min -12
_diffrn_reflns_number 6669
_diffrn_reflns_theta_full 25.00
_diffrn_reflns_theta_max 25.00
_diffrn_reflns_theta_min 1.43
_exptl_absorpt_coefficient_mu 0.096
_exptl_absorpt_correction_T_max 0.9876
_exptl_absorpt_correction_T_min 0.9689
_exptl_absorpt_correction_type multi-scan
_exptl_absorpt_process_details '(SADABS; Sheldrick, 1996)'
_exptl_crystal_colour colourless
_exptl_crystal_density_diffrn 1.392
_exptl_crystal_density_method 'not measured'
_exptl_crystal_description block
_exptl_crystal_F_000 640
_exptl_crystal_size_max 0.33
_exptl_crystal_size_mid 0.15
_exptl_crystal_size_min 0.13
_refine_diff_density_max 0.141
_refine_diff_density_min -0.130
_refine_ls_extinction_method none
_refine_ls_goodness_of_fit_ref 1.002
_refine_ls_hydrogen_treatment constr
_refine_ls_matrix_type full
_refine_ls_number_parameters 208
_refine_ls_number_reflns 2533
_refine_ls_number_restraints 0
_refine_ls_restrained_S_all 1.002
_refine_ls_R_factor_all 0.0968
_refine_ls_R_factor_gt 0.0450
_refine_ls_shift/su_max 0.000
_refine_ls_shift/su_mean 0.000
_refine_ls_structure_factor_coef Fsqd
_refine_ls_weighting_details 'calc w=1/[\s^2^(Fo^2^)+(0.0083P)^2^] where P=(Fo^2^+2Fc^2^)/3'
_refine_ls_weighting_scheme calc
_refine_ls_wR_factor_gt 0.0636
_refine_ls_wR_factor_ref 0.0729
_reflns_number_gt 1429
_reflns_number_total 2533
_reflns_threshold_expression I>2\s(I)
_cod_data_source_file cv2232.cif
_cod_data_source_block I
_cod_depositor_comments
;
The following automatic conversions were performed:
'_symmetry_cell_setting' value 'Monoclinic' changed to 'monoclinic'
according to '/home/saulius/struct/CIF-dictionaries/cif_core.dic'
dictionary named 'cif_core.dic' version 2.4.1 from 2010-06-29.

Automatic conversion script
Id: cif_fix_enum 1527 2010-12-29 10:47:43Z saulius 

The following automatic conversions were performed:

'_symmetry_cell_setting' value 'Monoclinic' changed to 'monoclinic'
according to /home/saulius/struct/CIF-dictionaries/cif_core.dic
dictionary named 'cif_core.dic' version 2.4.1 from 2010-06-29.

Automatic conversion script
Id: cif_fix_values 1715 2011-07-08 13:25:40Z adriana 
;
_cod_original_sg_symbol_H-M 'P 21/c'
_cod_database_code 2213266
_cod_database_fobs_code 2213266

loop_
_symmetry_equiv_pos_as_xyz
'x, y, z'
'-x, y+1/2, -z+1/2'
'-x, -y, -z'
'x, -y-1/2, z-1/2'

loop_
_atom_site_type_symbol
_atom_site_label
_atom_site_fract_x
_atom_site_fract_y
_atom_site_fract_z
_atom_site_U_iso_or_equiv
_atom_site_adp_type
_atom_site_calc_flag
_atom_site_refinement_flags
_atom_site_occupancy
N N1 0.78273(11) 0.63202(17) 0.93917(17) 0.0416(5) Uani d . 1
H H1 0.7969 0.5977 1.0172 0.050 Uiso calc R 1
N N2 0.84010(12) 0.72366(17) 0.89997(17) 0.0397(5) Uani d . 1
O O1 0.68675(9) 0.64966(15) 0.73723(15) 0.0510(4) Uani d . 1
O O2 0.45522(10) 0.21350(15) 0.97122(14) 0.0605(5) Uani d . 1
H H2 0.4170 0.1872 0.9043 0.091 Uiso calc R 1
O O3 0.85922(9) 0.90098(14) 0.73316(13) 0.0495(4) Uani d . 1
H H3 0.8315 0.8434 0.7657 0.074 Uiso calc R 1
C C1 0.70159(14) 0.5978(2) 0.8476(2) 0.0392(6) Uani d . 1
C C2 0.63889(13) 0.4983(2) 0.8849(2) 0.0368(5) Uani d . 1
C C3 0.56692(14) 0.4444(2) 0.7848(2) 0.0434(6) Uani d . 1
H H3A 0.5605 0.4730 0.6985 0.052 Uiso calc R 1
C C4 0.50499(14) 0.3497(2) 0.8104(2) 0.0469(6) Uani d . 1
H H4 0.4573 0.3152 0.7419 0.056 Uiso calc R 1
C C5 0.51353(14) 0.3055(2) 0.9387(2) 0.0428(6) Uani d . 1
C C6 0.58525(14) 0.3580(2) 1.0384(2) 0.0495(6) Uani d . 1
H H6 0.5922 0.3287 1.1245 0.059 Uiso calc R 1
C C7 0.64653(14) 0.4531(2) 1.0119(2) 0.0455(6) Uani d . 1
H H7 0.6941 0.4876 1.0807 0.055 Uiso calc R 1
C C8 0.92587(14) 0.7381(2) 0.9656(2) 0.0382(6) Uani d . 1
H H8 0.9492 0.6893 1.0431 0.046 Uiso calc R 1
C C9 0.98642(14) 0.8313(2) 0.9178(2) 0.0348(5) Uani d . 1
C C10 0.95021(14) 0.9103(2) 0.8059(2) 0.0375(6) Uani d . 1
C C11 1.00636(16) 1.0041(2) 0.7607(2) 0.0453(6) Uani d . 1
H H11 0.9806 1.0571 0.6868 0.054 Uiso calc R 1
C C12 1.09888(15) 1.0176(2) 0.8251(2) 0.0462(6) Uani d . 1
H H12 1.1354 1.0811 0.7948 0.055 Uiso calc R 1
C C13 1.14085(15) 0.9381(2) 0.9367(2) 0.0406(6) Uani d . 1
C C14 1.08425(14) 0.8449(2) 0.9857(2) 0.0360(5) Uani d . 1
C C15 1.12880(14) 0.7691(2) 1.0987(2) 0.0460(6) Uani d . 1
H H15 1.0939 0.7062 1.1326 0.055 Uiso calc R 1
C C16 1.22179(15) 0.7860(2) 1.1592(2) 0.0544(7) Uani d . 1
H H16 1.2489 0.7350 1.2340 0.065 Uiso calc R 1
C C17 1.27718(16) 0.8783(3) 1.1110(2) 0.0593(7) Uani d . 1
H H17 1.3407 0.8887 1.1531 0.071 Uiso calc R 1
C C18 1.23707(15) 0.9526(2) 1.0020(2) 0.0528(7) Uani d . 1
H H18 1.2737 1.0143 0.9696 0.063 Uiso calc R 1

loop_
_atom_site_aniso_label
_atom_site_aniso_U_11
_atom_site_aniso_U_22
_atom_site_aniso_U_33
_atom_site_aniso_U_12
_atom_site_aniso_U_13
_atom_site_aniso_U_23
N1 0.0396(11) 0.0534(12) 0.0293(11) -0.0086(10) 0.0044(9) 0.0055(9)
N2 0.0376(11) 0.0443(12) 0.0355(11) -0.0053(9) 0.0067(9) -0.0028(9)
O1 0.0445(9) 0.0691(12) 0.0359(10) -0.0018(8) 0.0040(8) 0.0075(9)
O2 0.0614(11) 0.0722(12) 0.0414(10) -0.0287(9) 0.0014(8) 0.0013(9)
O3 0.0477(10) 0.0600(11) 0.0369(9) 0.0007(8) 0.0038(8) 0.0072(8)
C1 0.0366(13) 0.0455(15) 0.0346(14) 0.0088(12) 0.0075(11) -0.0031(12)
C2 0.0311(12) 0.0431(14) 0.0342(13) 0.0024(11) 0.0048(10) -0.0034(11)
C3 0.0410(13) 0.0569(16) 0.0305(13) -0.0004(12) 0.0063(11) 0.0040(12)
C4 0.0415(14) 0.0603(17) 0.0332(15) -0.0044(12) -0.0011(11) -0.0051(12)
C5 0.0388(14) 0.0477(16) 0.0385(15) -0.0047(12) 0.0036(11) -0.0011(13)
C6 0.0494(15) 0.0635(17) 0.0313(14) -0.0106(13) 0.0024(11) 0.0022(12)
C7 0.0379(14) 0.0604(17) 0.0320(14) -0.0071(12) -0.0020(11) -0.0054(12)
C8 0.0428(14) 0.0428(14) 0.0268(13) 0.0028(11) 0.0048(10) 0.0012(11)
C9 0.0409(13) 0.0326(13) 0.0309(13) -0.0014(11) 0.0091(11) -0.0054(10)
C10 0.0435(14) 0.0407(15) 0.0283(13) 0.0037(12) 0.0091(11) -0.0037(11)
C11 0.0604(16) 0.0457(15) 0.0300(13) -0.0003(13) 0.0122(12) 0.0044(11)
C12 0.0542(15) 0.0456(16) 0.0426(15) -0.0083(12) 0.0190(13) -0.0017(12)
C13 0.0442(14) 0.0418(15) 0.0375(14) 0.0016(12) 0.0139(11) -0.0031(12)
C14 0.0405(13) 0.0368(14) 0.0302(13) 0.0005(11) 0.0084(11) -0.0041(11)
C15 0.0436(15) 0.0493(15) 0.0429(15) -0.0014(12) 0.0070(11) 0.0017(12)
C16 0.0439(15) 0.0637(18) 0.0494(16) 0.0061(13) 0.0006(12) 0.0051(14)
C17 0.0385(15) 0.078(2) 0.0580(19) -0.0011(14) 0.0072(13) -0.0002(15)
C18 0.0450(15) 0.0649(18) 0.0502(17) -0.0114(13) 0.0154(13) -0.0030(14)

loop_
_atom_type_symbol
_atom_type_description
_atom_type_scat_dispersion_real
_atom_type_scat_dispersion_imag
_atom_type_scat_source
C C 0.0033 0.0016 'International Tables Vol C Tables 4.2.6.8 and 6.1.1.4'
H H 0.0000 0.0000 'International Tables Vol C Tables 4.2.6.8 and 6.1.1.4'
N N 0.0061 0.0033 'International Tables Vol C Tables 4.2.6.8 and 6.1.1.4'
O O 0.0106 0.0060 'International Tables Vol C Tables 4.2.6.8 and 6.1.1.4'

loop_
_geom_angle_atom_site_label_1
_geom_angle_atom_site_label_2
_geom_angle_atom_site_label_3
_geom_angle
C1 N1 N2 116.33(18)
C1 N1 H1 121.8
N2 N1 H1 121.8
C8 N2 N1 120.63(18)
C5 O2 H2 109.5
C10 O3 H3 109.5
O1 C1 N1 118.1(2)
O1 C1 C2 123.7(2)
N1 C1 C2 118.1(2)
C7 C2 C3 117.7(2)
C7 C2 C1 124.9(2)
C3 C2 C1 117.4(2)
C4 C3 C2 121.4(2)
C4 C3 H3A 119.3
C2 C3 H3A 119.3
C3 C4 C5 120.1(2)
C3 C4 H4 119.9
C5 C4 H4 119.9
O2 C5 C6 118.0(2)
O2 C5 C4 123.4(2)
C6 C5 C4 118.7(2)
C7 C6 C5 120.8(2)
C7 C6 H6 119.6
C5 C6 H6 119.6
C6 C7 C2 121.2(2)
C6 C7 H7 119.4
C2 C7 H7 119.4
N2 C8 C9 119.3(2)
N2 C8 H8 120.3
C9 C8 H8 120.3
C10 C9 C14 118.9(2)
C10 C9 C8 120.39(19)
C14 C9 C8 120.7(2)
O3 C10 C9 122.9(2)
O3 C10 C11 115.8(2)
C9 C10 C11 121.4(2)
C12 C11 C10 119.9(2)
C12 C11 H11 120.1
C10 C11 H11 120.1
C11 C12 C13 121.8(2)
C11 C12 H12 119.1
C13 C12 H12 119.1
C12 C13 C18 121.1(2)
C12 C13 C14 119.0(2)
C18 C13 C14 119.8(2)
C15 C14 C13 117.10(19)
C15 C14 C9 123.9(2)
C13 C14 C9 119.0(2)
C16 C15 C14 121.5(2)
C16 C15 H15 119.3
C14 C15 H15 119.3
C15 C16 C17 121.3(2)
C15 C16 H16 119.4
C17 C16 H16 119.4
C18 C17 C16 119.1(2)
C18 C17 H17 120.5
C16 C17 H17 120.5
C17 C18 C13 121.2(2)
C17 C18 H18 119.4
C13 C18 H18 119.4

loop_
_geom_bond_atom_site_label_1
_geom_bond_atom_site_label_2
_geom_bond_distance
N1 C1 1.367(2)
N1 N2 1.366(2)
N1 H1 0.8600
N2 C8 1.280(2)
O1 C1 1.233(2)
O2 C5 1.347(2)
O2 H2 0.8200
O3 C10 1.362(2)
O3 H3 0.8200
C1 C2 1.462(3)
C2 C7 1.383(3)
C2 C3 1.390(3)
C3 C4 1.374(3)
C3 H3A 0.9300
C4 C5 1.390(3)
C4 H4 0.9300
C5 C6 1.380(3)
C6 C7 1.372(3)
C6 H6 0.9300
C7 H7 0.9300
C8 C9 1.452(3)
C8 H8 0.9300
C9 C10 1.393(3)
C9 C14 1.438(3)
C10 C11 1.397(3)
C11 C12 1.361(3)
C11 H11 0.9300
C12 C13 1.411(3)
C12 H12 0.9300
C13 C18 1.411(3)
C13 C14 1.417(3)
C14 C15 1.410(3)
C15 C16 1.361(3)
C15 H15 0.9300
C16 C17 1.396(3)
C16 H16 0.9300
C17 C18 1.357(3)
C17 H17 0.9300
C18 H18 0.9300

loop_
_geom_hbond_atom_site_label_D
_geom_hbond_atom_site_label_H
_geom_hbond_atom_site_label_A
_geom_hbond_site_symmetry_A
_geom_hbond_distance_DH
_geom_hbond_distance_HA
_geom_hbond_distance_DA
_geom_hbond_angle_DHA
O2 H2 O1 2_646 0.82 1.87 2.681(2) 169
N1 H1 O3 4_576 0.86 2.22 3.020(3) 155

loop_
_cod_related_entry_id
_cod_related_entry_database
_cod_related_entry_code
1 ChemSpider 10442437
